data_7217076
loop_
_publ_author_name
'Yang, De-Liang'
'Zhang, Xin'
'Yao, Yuan-Gen'
'Zhang, Jian'

_publ_section_title
;
 Structure versatility of coordination polymers constructed from a
 semirigid ligand and polynuclear metal clusters
;
_journal_issue 34
_journal_name_full CrystEngComm
_journal_page_first 8047
_journal_paper_doi 10.1039/C4CE01032A
_journal_volume 16
_journal_year 2014
_chemical_formula_moiety 'C16 H6 Cd O9, C4 H9 N O, 2(H2 O), Ca '
_chemical_formula_sum 'C20 H19 Ca Cd N O12'
_chemical_formula_weight 617.84
_chemical_name_systematic
; 
 ? 
;
_space_group_IT_number 14
_symmetry_cell_setting monoclinic
_symmetry_space_group_name_Hall '-P 2yn'
_symmetry_space_group_name_H-M 'P 1 21/n 1'
_atom_sites_solution_hydrogens geom
_atom_sites_solution_primary direct
_atom_sites_solution_secondary difmap
_audit_creation_method SHELXL-97
_cell_angle_alpha 90.00
_cell_angle_beta 91.975(3)
_cell_angle_gamma 90.00
_cell_formula_units_Z 4
_cell_length_a 9.9912(3)
_cell_length_b 21.7677(9)
_cell_length_c 10.2461(4)
_cell_measurement_reflns_used 3113
_cell_measurement_temperature 293(2)
_cell_measurement_theta_max 29.0946
_cell_measurement_theta_min 2.7256
_cell_volume 2227.05(14)
_computing_cell_refinement 'Bruker FRAMBO'
_computing_data_collection 'Bruker FRAMBO'
_computing_data_reduction 'Bruker SAINT'
_computing_molecular_graphics 'Bruker SHELXTL'
_computing_publication_material 'Bruker SHELXTL'
_computing_structure_refinement 'SHELXL-97 (Sheldrick, 1997)'
_computing_structure_solution 'SHELXS-97 (Sheldrick, 1990)'
_diffrn_ambient_temperature 293(2)
_diffrn_detector_area_resol_mean 16.2083
_diffrn_measured_fraction_theta_full 0.999
_diffrn_measured_fraction_theta_max 0.999
_diffrn_measurement_device_type 'Xcalibur, Eos'
_diffrn_measurement_method 'multiwire proportional'
_diffrn_radiation_monochromator graphite
_diffrn_radiation_source 'fine-focus sealed tube'
_diffrn_radiation_type MoK\a
_diffrn_radiation_wavelength 0.71073
_diffrn_reflns_av_R_equivalents 0.0250
_diffrn_reflns_av_sigmaI/netI 0.0400
_diffrn_reflns_limit_h_max 11
_diffrn_reflns_limit_h_min -11
_diffrn_reflns_limit_k_max 13
_diffrn_reflns_limit_k_min -25
_diffrn_reflns_limit_l_max 11
_diffrn_reflns_limit_l_min -12
_diffrn_reflns_number 7986
_diffrn_reflns_theta_full 25.00
_diffrn_reflns_theta_max 25.00
_diffrn_reflns_theta_min 2.73
_diffrn_standards_decay_% none
_diffrn_standards_interval_count none
_diffrn_standards_interval_time 0
_diffrn_standards_number none
_exptl_absorpt_coefficient_mu 1.279
_exptl_absorpt_correction_T_max 1.00000
_exptl_absorpt_correction_T_min 0.83162
_exptl_absorpt_correction_type multi-scan
_exptl_absorpt_process_details
; 
CrysAlisPro, Agilent Technologies, 
Version 1.171.35.21 (release 20-01-2012 CrysAlis171 .NET) 
(compiled Jan 23 2012,18:06:46) 
Empirical absorption correction using spherical harmonics, 
 implemented in SCALE3 ABSPACK scaling algorithm. 
;
_exptl_crystal_colour colorless
_exptl_crystal_density_diffrn 1.843
_exptl_crystal_density_method 'not measured'
_exptl_crystal_description rod
_exptl_crystal_F_000 1240
_exptl_crystal_size_max 0.28
_exptl_crystal_size_mid 0.18
_exptl_crystal_size_min 0.09
_refine_diff_density_max 0.631
_refine_diff_density_min -0.368
_refine_diff_density_rms 0.080
_refine_ls_extinction_method none
_refine_ls_goodness_of_fit_ref 1.050
_refine_ls_hydrogen_treatment mixed
_refine_ls_matrix_type full
_refine_ls_number_parameters 328
_refine_ls_number_reflns 3918
_refine_ls_number_restraints 7
_refine_ls_restrained_S_all 1.049
_refine_ls_R_factor_all 0.0407
_refine_ls_R_factor_gt 0.0322
_refine_ls_shift/su_max 0.002
_refine_ls_shift/su_mean 0.000
_refine_ls_structure_factor_coef Fsqd
_refine_ls_weighting_details 'calc w=1/[\s^2^(Fo^2^)+(0.0260P)^2^+2.1849P] where P=(Fo^2^+2Fc^2^)/3'
_refine_ls_weighting_scheme calc
_refine_ls_wR_factor_gt 0.0680
_refine_ls_wR_factor_ref 0.0728
_reflns_number_gt 3390
_reflns_number_total 3918
_reflns_threshold_expression >2sigma(I)
_cod_data_source_file c4ce01032a2.cif
_cod_data_source_block Compound-3
_cod_depositor_comments 'Adding full bibliography for 7217074--7217078.cif.'
_cod_original_sg_symbol_H-M P21/n
_cod_database_code 7217076

loop_
_symmetry_equiv_pos_as_xyz
'x, y, z'
'-x+1/2, y+1/2, -z+1/2'
'-x, -y, -z'
'x-1/2, -y-1/2, z-1/2'

loop_
_atom_site_label
_atom_site_type_symbol
_atom_site_fract_x
_atom_site_fract_y
_atom_site_fract_z
_atom_site_U_iso_or_equiv
_atom_site_adp_type
_atom_site_occupancy
_atom_site_symmetry_multiplicity
_atom_site_calc_flag
_atom_site_refinement_flags
Cd1 Cd 0.87855(2) 0.560335(12) 0.74593(2) 0.02189(9) Uani 1 1 d .
O1 O 0.9110(3) 0.46117(12) 0.7958(3) 0.0359(6) Uani 1 1 d .
O1W O 1.1467(3) 0.41251(18) 0.6730(3) 0.0569(9) Uani 1 1 d D
H1WA H 1.0679(18) 0.421(2) 0.646(4) 0.085 Uiso 1 1 d D
H1WB H 1.192(4) 0.410(3) 0.604(3) 0.085 Uiso 1 1 d D
O2 O 0.7703(2) 0.46638(12) 0.9599(2) 0.0313(6) Uani 1 1 d .
O2W O 1.4485(3) 0.47659(16) 0.8614(4) 0.0578(9) Uani 1 1 d D
H2WA H 1.482(4) 0.4408(8) 0.865(6) 0.087 Uiso 1 1 d D
H2WB H 1.5095(15) 0.4991(15) 0.831(5) 0.087 Uiso 1 1 d D
O3 O 0.6362(2) 0.37107(13) 0.7587(2) 0.0323(6) Uani 1 1 d .
O4 O 0.9757(2) 0.42243(15) 0.4150(3) 0.0436(8) Uani 1 1 d .
O5 O 0.8515(2) 0.45299(13) 0.2458(2) 0.0366(7) Uani 1 1 d .
O6 O 0.3590(2) 0.44869(15) 0.2618(3) 0.0459(8) Uani 1 1 d .
O7 O 0.2640(2) 0.41314(15) 0.4330(3) 0.0441(8) Uani 1 1 d .
O8 O 1.0577(3) 0.33903(14) 1.1637(3) 0.0437(7) Uani 1 1 d .
O9 O 1.0678(2) 0.41835(12) 1.0310(3) 0.0334(6) Uani 1 1 d .
O10 O 1.3208(4) 0.36660(16) 0.9180(4) 0.0741(11) Uani 1 1 d .
N1 N 1.4509(5) 0.2920(2) 0.9999(5) 0.0686(13) Uani 1 1 d .
C1 C 0.8403(3) 0.43762(17) 0.8838(3) 0.0241(8) Uani 1 1 d .
C2 C 0.8413(3) 0.36821(16) 0.8874(3) 0.0202(7) Uani 1 1 d .
C3 C 0.9323(3) 0.33339(17) 0.9623(3) 0.0247(8) Uani 1 1 d .
C4 C 0.9273(4) 0.26980(18) 0.9557(4) 0.0359(9) Uani 1 1 d .
H4A H 0.9864 0.2465 1.0074 0.043 Uiso 1 1 calc R
C5 C 0.8355(4) 0.24076(19) 0.8732(4) 0.0455(11) Uani 1 1 d .
H5A H 0.8368 0.1982 0.8655 0.055 Uiso 1 1 calc R
C6 C 0.7425(4) 0.27432(19) 0.8026(4) 0.0360(9) Uani 1 1 d .
H6A H 0.6788 0.2548 0.7488 0.043 Uiso 1 1 calc R
C7 C 0.7445(3) 0.33727(18) 0.8123(3) 0.0247(8) Uani 1 1 d .
C8 C 0.6358(3) 0.38774(17) 0.6285(3) 0.0236(8) Uani 1 1 d .
C9 C 0.5104(3) 0.39750(17) 0.5697(3) 0.0249(8) Uani 1 1 d .
H9A H 0.4334 0.3908 0.6161 0.030 Uiso 1 1 calc R
C10 C 0.7513(3) 0.39789(17) 0.5613(3) 0.0250(8) Uani 1 1 d .
H10A H 0.8349 0.3912 0.6016 0.030 Uiso 1 1 calc R
C11 C 0.7413(3) 0.41813(17) 0.4331(3) 0.0236(8) Uani 1 1 d .
C12 C 0.6160(3) 0.42713(17) 0.3737(3) 0.0274(8) Uani 1 1 d .
H12A H 0.6095 0.4399 0.2871 0.033 Uiso 1 1 calc R
C13 C 0.5010(3) 0.41742(17) 0.4410(3) 0.0238(8) Uani 1 1 d .
C14 C 0.3662(3) 0.42774(17) 0.3752(4) 0.0283(8) Uani 1 1 d .
C15 C 0.8642(3) 0.43209(18) 0.3597(4) 0.0292(9) Uani 1 1 d .
C16 C 1.0269(3) 0.36452(18) 1.0582(4) 0.0285(8) Uani 1 1 d .
C17 C 1.3581(5) 0.3121(3) 0.9213(6) 0.0628(15) Uani 1 1 d .
C18 C 1.2901(6) 0.2653(3) 0.8266(7) 0.095(2) Uani 1 1 d .
H18A H 1.2229 0.2858 0.7733 0.142 Uiso 1 1 calc R
H18B H 1.2491 0.2333 0.8759 0.142 Uiso 1 1 calc R
H18C H 1.3561 0.2477 0.7717 0.142 Uiso 1 1 calc R
C19 C 1.5180(6) 0.3362(3) 1.0891(6) 0.0872(19) Uani 1 1 d .
H19A H 1.4831 0.3766 1.0724 0.131 Uiso 1 1 calc R
H19B H 1.6126 0.3359 1.0752 0.131 Uiso 1 1 calc R
H19C H 1.5022 0.3248 1.1778 0.131 Uiso 1 1 calc R
C20 C 1.4917(5) 0.2274(2) 1.0102(6) 0.0769(18) Uani 1 1 d .
H20A H 1.4413 0.2035 0.9469 0.115 Uiso 1 1 calc R
H20B H 1.4751 0.2125 1.0963 0.115 Uiso 1 1 calc R
H20C H 1.5855 0.2240 0.9940 0.115 Uiso 1 1 calc R
Ca1 Ca 1.20996(9) 0.46020(4) 0.87577(7) 0.0351(2) Uani 1 1 d D

loop_
_atom_site_aniso_label
_atom_site_aniso_U_11
_atom_site_aniso_U_22
_atom_site_aniso_U_33
_atom_site_aniso_U_23
_atom_site_aniso_U_13
_atom_site_aniso_U_12
Cd1 0.01716(13) 0.02637(16) 0.02189(15) 0.00464(12) -0.00281(9) -0.00026(11)
O1 0.0429(14) 0.0218(14) 0.0443(16) 0.0073(13) 0.0197(13) 0.0016(12)
O1W 0.0354(16) 0.075(2) 0.060(2) -0.020(2) -0.0063(14) 0.0097(17)
O2 0.0373(14) 0.0268(15) 0.0302(14) -0.0022(12) 0.0073(12) 0.0051(12)
O2W 0.0568(19) 0.049(2) 0.068(2) 0.021(2) 0.0089(17) 0.0092(17)
O3 0.0197(11) 0.0555(19) 0.0216(13) 0.0078(13) -0.0001(10) 0.0051(12)
O4 0.0180(12) 0.076(2) 0.0363(15) 0.0180(16) 0.0016(11) 0.0014(13)
O5 0.0336(14) 0.0472(18) 0.0293(15) 0.0154(14) 0.0058(11) -0.0019(13)
O6 0.0261(13) 0.076(2) 0.0351(16) 0.0181(16) -0.0079(12) 0.0013(14)
O7 0.0173(12) 0.070(2) 0.0450(16) 0.0163(16) -0.0043(12) -0.0003(13)
O8 0.0470(16) 0.0475(19) 0.0353(16) 0.0070(15) -0.0202(13) 0.0015(14)
O9 0.0287(13) 0.0331(16) 0.0382(15) -0.0045(13) -0.0023(11) -0.0079(12)
O10 0.098(3) 0.038(2) 0.088(3) 0.016(2) 0.025(2) 0.028(2)
N1 0.083(3) 0.047(3) 0.078(3) 0.015(3) 0.026(3) 0.013(2)
C1 0.0241(17) 0.0226(19) 0.0256(18) 0.0022(17) -0.0010(15) 0.0001(16)
C2 0.0210(15) 0.0212(19) 0.0187(17) 0.0032(15) 0.0037(13) -0.0021(14)
C3 0.0272(17) 0.0216(19) 0.0250(18) 0.0016(16) -0.0017(14) -0.0013(16)
C4 0.042(2) 0.023(2) 0.043(2) 0.0081(19) -0.0083(18) 0.0031(18)
C5 0.059(3) 0.019(2) 0.058(3) -0.002(2) -0.007(2) -0.003(2)
C6 0.038(2) 0.035(2) 0.035(2) -0.002(2) -0.0073(17) -0.0136(19)
C7 0.0214(16) 0.034(2) 0.0185(17) 0.0068(17) 0.0012(13) -0.0053(16)
C8 0.0233(16) 0.028(2) 0.0196(17) 0.0027(16) -0.0008(14) -0.0010(15)
C9 0.0157(15) 0.032(2) 0.0270(19) -0.0022(17) 0.0021(14) -0.0018(15)
C10 0.0141(15) 0.033(2) 0.0281(19) 0.0028(17) -0.0037(14) 0.0006(15)
C11 0.0173(16) 0.027(2) 0.0261(18) 0.0051(17) 0.0003(14) -0.0025(15)
C12 0.0260(18) 0.033(2) 0.0232(18) 0.0097(17) -0.0041(14) -0.0023(16)
C13 0.0166(16) 0.026(2) 0.0280(19) 0.0009(17) -0.0065(14) 0.0004(15)
C14 0.0242(18) 0.025(2) 0.036(2) -0.0024(18) -0.0038(16) 0.0013(16)
C15 0.0227(18) 0.033(2) 0.032(2) 0.0055(19) 0.0025(15) -0.0025(16)
C16 0.0208(17) 0.032(2) 0.032(2) -0.0039(19) -0.0014(15) 0.0052(17)
C17 0.060(3) 0.058(4) 0.072(4) 0.019(3) 0.029(3) 0.012(3)
C18 0.085(4) 0.093(5) 0.106(5) -0.018(5) -0.012(4) 0.000(4)
C19 0.121(5) 0.069(4) 0.072(4) -0.011(4) 0.012(4) -0.018(4)
C20 0.081(4) 0.040(3) 0.112(5) 0.022(3) 0.031(3) 0.020(3)
Ca1 0.0642(5) 0.0226(4) 0.0194(4) 0.0035(3) 0.0138(4) 0.0063(4)

loop_
_atom_type_symbol
_atom_type_description
_atom_type_scat_dispersion_real
_atom_type_scat_dispersion_imag
_atom_type_scat_source
C C 0.0033 0.0016 'International Tables Vol C Tables 4.2.6.8 and 6.1.1.4'
H H 0.0000 0.0000 'International Tables Vol C Tables 4.2.6.8 and 6.1.1.4'
N N 0.0061 0.0033 'International Tables Vol C Tables 4.2.6.8 and 6.1.1.4'
O O 0.0106 0.0060 'International Tables Vol C Tables 4.2.6.8 and 6.1.1.4'
Ca Ca 0.2262 0.3064 'International Tables Vol C Tables 4.2.6.8 and 6.1.1.4'
Cd Cd -0.8075 1.2024 'International Tables Vol C Tables 4.2.6.8 and 6.1.1.4'

loop_
_geom_angle_atom_site_label_1
_geom_angle_atom_site_label_2
_geom_angle_atom_site_label_3
_geom_angle
_geom_angle_site_symmetry_1
_geom_angle_site_symmetry_3
O1 Cd1 O4 103.52(10) . 3_766
O1 Cd1 O7 119.55(11) . 3_666
O4 Cd1 O7 77.27(9) 3_766 3_666
O1 Cd1 O9 86.70(10) . 3_767
O4 Cd1 O9 122.55(9) 3_766 3_767
O7 Cd1 O9 144.26(10) 3_666 3_767
O1 Cd1 O6 93.69(10) . 3_666
O4 Cd1 O6 130.84(9) 3_766 3_666
O7 Cd1 O6 54.45(9) 3_666 3_666
O9 Cd1 O6 103.86(9) 3_767 3_666
O1 Cd1 O8 137.81(9) . 3_767
O4 Cd1 O8 87.81(11) 3_766 3_767
O7 Cd1 O8 102.52(10) 3_666 3_767
O9 Cd1 O8 54.25(9) 3_767 3_767
O6 Cd1 O8 109.37(10) 3_666 3_767
O1 Cd1 C14 108.51(11) . 3_666
O4 Cd1 C14 104.03(10) 3_766 3_666
O7 Cd1 C14 27.11(10) 3_666 3_666
O9 Cd1 C14 126.20(10) 3_767 3_666
O6 Cd1 C14 27.34(10) 3_666 3_666
O8 Cd1 C14 107.75(10) 3_767 3_666
O1 Cd1 C16 111.45(11) . 3_767
O4 Cd1 C16 102.75(11) 3_766 3_767
O7 Cd1 C16 127.57(11) 3_666 3_767
O9 Cd1 C16 27.80(10) 3_767 3_767
O6 Cd1 C16 113.13(10) 3_666 3_767
O8 Cd1 C16 27.10(10) 3_767 3_767
C14 Cd1 C16 124.15(10) 3_666 3_767
C1 O1 Cd1 118.1(2) . .
C1 O1 Ca1 111.5(2) . .
Cd1 O1 Ca1 101.51(9) . .
Ca1 O1W H1WA 114(3) . .
Ca1 O1W H1WB 128(3) . .
H1WA O1W H1WB 104.8(16) . .
C1 O2 Ca1 140.3(2) . 3_767
Ca1 O2W H2WA 104(3) . .
Ca1 O2W H2WB 145.8(18) . .
H2WA O2W H2WB 105.2(16) . .
C8 O3 C7 119.5(2) . .
C15 O4 Cd1 103.2(2) . 3_766
C15 O5 Ca1 143.7(3) . 3_766
C14 O6 Cd1 91.5(2) . 3_666
C14 O7 Cd1 92.9(2) . 3_666
C16 O8 Cd1 89.0(2) . 3_767
C16 O9 Ca1 135.2(2) . .
C16 O9 Cd1 91.9(2) . 3_767
Ca1 O9 Cd1 116.97(10) . 3_767
C17 O10 Ca1 166.0(4) . .
C17 N1 C20 124.3(5) . .
C17 N1 C19 118.1(5) . .
C20 N1 C19 117.5(5) . .
O2 C1 O1 125.7(3) . .
O2 C1 C2 119.6(3) . .
O1 C1 C2 114.6(3) . .
C7 C2 C3 118.0(3) . .
C7 C2 C1 117.9(3) . .
C3 C2 C1 124.1(3) . .
C4 C3 C2 119.6(3) . .
C4 C3 C16 120.2(3) . .
C2 C3 C16 119.9(3) . .
C5 C4 C3 120.7(4) . .
C5 C4 H4A 119.7 . .
C3 C4 H4A 119.7 . .
C6 C5 C4 120.3(4) . .
C6 C5 H5A 119.9 . .
C4 C5 H5A 119.9 . .
C5 C6 C7 119.1(3) . .
C5 C6 H6A 120.5 . .
C7 C6 H6A 120.5 . .
C6 C7 C2 122.1(3) . .
C6 C7 O3 119.0(3) . .
C2 C7 O3 118.4(3) . .
C10 C8 O3 123.3(3) . .
C10 C8 C9 121.0(3) . .
O3 C8 C9 115.6(3) . .
C8 C9 C13 119.4(3) . .
C8 C9 H9A 120.3 . .
C13 C9 H9A 120.3 . .
C8 C10 C11 119.3(3) . .
C8 C10 H10A 120.4 . .
C11 C10 H10A 120.4 . .
C12 C11 C10 119.7(3) . .
C12 C11 C15 119.7(3) . .
C10 C11 C15 120.6(3) . .
C11 C12 C13 121.0(3) . .
C11 C12 H12A 119.5 . .
C13 C12 H12A 119.5 . .
C12 C13 C9 119.6(3) . .
C12 C13 C14 120.2(3) . .
C9 C13 C14 120.2(3) . .
O7 C14 O6 121.1(3) . .
O7 C14 C13 119.2(3) . .
O6 C14 C13 119.7(3) . .
O7 C14 Cd1 59.94(18) . 3_666
O6 C14 Cd1 61.14(18) . 3_666
C13 C14 Cd1 176.9(3) . 3_666
O4 C15 O5 122.8(3) . .
O4 C15 C11 118.3(3) . .
O5 C15 C11 118.9(3) . .
O8 C16 O9 121.9(3) . .
O8 C16 C3 119.9(4) . .
O9 C16 C3 118.1(3) . .
O8 C16 Cd1 63.9(2) . 3_767
O9 C16 Cd1 60.33(19) . 3_767
C3 C16 Cd1 160.9(2) . 3_767
O10 C17 N1 123.4(6) . .
O10 C17 C18 119.1(5) . .
N1 C17 C18 117.5(5) . .
C17 C18 H18A 109.5 . .
C17 C18 H18B 109.5 . .
H18A C18 H18B 109.5 . .
C17 C18 H18C 109.5 . .
H18A C18 H18C 109.5 . .
H18B C18 H18C 109.5 . .
N1 C19 H19A 109.5 . .
N1 C19 H19B 109.5 . .
H19A C19 H19B 109.5 . .
N1 C19 H19C 109.5 . .
H19A C19 H19C 109.5 . .
H19B C19 H19C 109.5 . .
N1 C20 H20A 109.5 . .
N1 C20 H20B 109.5 . .
H20A C20 H20B 109.5 . .
N1 C20 H20C 109.5 . .
H20A C20 H20C 109.5 . .
H20B C20 H20C 109.5 . .
O2 Ca1 O5 81.03(10) 3_767 3_766
O2 Ca1 O10 115.77(12) 3_767 .
O5 Ca1 O10 155.94(11) 3_766 .
O2 Ca1 O9 79.32(9) 3_767 .
O5 Ca1 O9 121.37(9) 3_766 .
O10 Ca1 O9 80.30(11) . .
O2 Ca1 O1W 160.41(11) 3_767 .
O5 Ca1 O1W 80.25(12) 3_766 .
O10 Ca1 O1W 83.81(13) . .
O9 Ca1 O1W 105.79(11) . .
O2 Ca1 O2W 83.33(11) 3_767 .
O5 Ca1 O2W 95.15(10) 3_766 .
O10 Ca1 O2W 71.36(12) . .
O9 Ca1 O2W 135.84(11) . .
O1W Ca1 O2W 104.04(12) . .
O2 Ca1 O1 104.23(8) 3_767 .
O5 Ca1 O1 67.43(8) 3_766 .
O10 Ca1 O1 120.18(11) . .
O9 Ca1 O1 65.07(8) . .
O1W Ca1 O1 62.93(9) . .
O2W Ca1 O1 159.09(10) . .
O2 Ca1 H2WA 94.3(11) 3_767 .
O5 Ca1 H2WA 110.2(7) 3_766 .
O10 Ca1 H2WA 54.2(4) . .
O9 Ca1 H2WA 125.9(9) . .
O1W Ca1 H2WA 97.5(12) . .
O2W Ca1 H2WA 17.4(4) . .
O1 Ca1 H2WA 160.4(12) . .

loop_
_geom_bond_atom_site_label_1
_geom_bond_atom_site_label_2
_geom_bond_distance
_geom_bond_site_symmetry_2
Cd1 O1 2.239(3) .
Cd1 O4 2.268(2) 3_766
Cd1 O7 2.354(2) 3_666
Cd1 O9 2.375(3) 3_767
Cd1 O6 2.380(2) 3_666
Cd1 O8 2.454(3) 3_767
Cd1 C14 2.717(3) 3_666
Cd1 C16 2.732(4) 3_767
O1 C1 1.272(4) .
O1 Ca1 3.070(3) .
O1W Ca1 2.388(3) .
O1W H1WA 0.846(10) .
O1W H1WB 0.852(10) .
O2 C1 1.235(4) .
O2 Ca1 2.325(3) 3_767
O2W Ca1 2.420(3) .
O2W H2WA 0.848(10) .
O2W H2WB 0.850(9) .
O3 C8 1.382(4) .
O3 C7 1.404(4) .
O4 C15 1.250(4) .
O4 Cd1 2.268(2) 3_766
O5 C15 1.255(4) .
O5 Ca1 2.334(3) 3_766
O6 C14 1.248(4) .
O6 Cd1 2.380(2) 3_666
O7 C14 1.240(4) .
O7 Cd1 2.354(2) 3_666
O8 C16 1.245(4) .
O8 Cd1 2.454(3) 3_767
O9 C16 1.275(4) .
O9 Ca1 2.352(3) .
O9 Cd1 2.375(3) 3_767
O10 C17 1.243(6) .
O10 Ca1 2.352(3) .
N1 C17 1.284(6) .
N1 C20 1.467(6) .
N1 C19 1.472(7) .
C1 C2 1.511(5) .
C2 C7 1.389(5) .
C2 C3 1.394(5) .
C3 C4 1.387(5) .
C3 C16 1.501(5) .
C4 C5 1.379(5) .
C4 H4A 0.9300 .
C5 C6 1.369(5) .
C5 H5A 0.9300 .
C6 C7 1.374(5) .
C6 H6A 0.9300 .
C8 C10 1.382(4) .
C8 C9 1.388(4) .
C9 C13 1.388(5) .
C9 H9A 0.9300 .
C10 C11 1.385(5) .
C10 H10A 0.9300 .
C11 C12 1.387(4) .
C11 C15 1.492(5) .
C12 C13 1.377(5) .
C12 H12A 0.9300 .
C13 C14 1.502(4) .
C14 Cd1 2.717(3) 3_666
C16 Cd1 2.732(4) 3_767
C17 C18 1.548(8) .
C18 H18A 0.9600 .
C18 H18B 0.9600 .
C18 H18C 0.9600 .
C19 H19A 0.9600 .
C19 H19B 0.9600 .
C19 H19C 0.9600 .
C20 H20A 0.9600 .
C20 H20B 0.9600 .
C20 H20C 0.9600 .
Ca1 O2 2.325(3) 3_767
Ca1 O5 2.334(3) 3_766
Ca1 H2WA 2.76(4) .
